data_7040535
loop_
_publ_author_name
'Rosar, V.'
'Dedeic, D.'
'Nobile, T.'
'Fini, F.'
'Balducci, G.'
'Alessio, E.'
'Carfagna, C.'
'Milani, B.'

_publ_section_title
;
 Palladium complexes with simple iminopyridines as catalysts for
 polyketone synthesis.
;
_journal_issue 37
_journal_name_full 'Dalton transactions (Cambridge, England : 2003)'
_journal_page_first 14609
_journal_page_last 14619
_journal_paper_doi 10.1039/c6dt02992b
_journal_volume 45
_journal_year 2016
_chemical_formula_moiety 'C16 H19 Cl N2 Pd'
_chemical_formula_sum 'C16 H19 Cl N2 Pd'
_chemical_formula_weight 381.18
_space_group_crystal_system monoclinic
_space_group_IT_number 14
_space_group_name_Hall '-P 2yn'
_space_group_name_H-M_alt 'P 1 21/n 1'
_symmetry_space_group_name_Hall '-P 2yn'
_symmetry_space_group_name_H-M 'P 1 21/n 1'
_atom_sites_solution_hydrogens geom
_audit_creation_method SHELXL-2014/7
_audit_update_record
;
2016-07-28 deposited with the CCDC.
2016-08-31 downloaded from the CCDC.
;
_cell_angle_alpha 90
_cell_angle_beta 100.720(5)
_cell_angle_gamma 90
_cell_formula_units_Z 4
_cell_length_a 7.4880(16)
_cell_length_b 12.8830(13)
_cell_length_c 16.3370(14)
_cell_measurement_reflns_used 21999
_cell_measurement_temperature 100(2)
_cell_measurement_theta_max 29.983
_cell_measurement_theta_min 1.996
_cell_volume 1548.5(4)
_computing_cell_refinement 'XDS (Kabsch, 2010)'
_computing_data_collection 'Elettra XRD1 Data Collection SW'
_computing_data_reduction 'XDS - CCP4'
_computing_molecular_graphics 'Ortep3 for Windows'
_computing_publication_material 'private software'
_computing_structure_refinement 'SHELXL-2014/7 (Sheldrick, 2014)'
_computing_structure_solution 'Sir2014 (Burla, 2015)'
_diffrn_ambient_temperature 100(2)
_diffrn_measured_fraction_theta_full 0.982
_diffrn_measured_fraction_theta_max 0.989
_diffrn_measurement_device_type
;
Huber 4-circles Kappa Goniometer, Pilatus 2M detector
;
_diffrn_measurement_method 'Rotating crystal'
_diffrn_radiation_monochromator graphite
_diffrn_radiation_type synchrotron
_diffrn_radiation_wavelength 0.700
_diffrn_reflns_av_R_equivalents 0.0272
_diffrn_reflns_av_unetI/netI 0.0125
_diffrn_reflns_Laue_measured_fraction_full 0.982
_diffrn_reflns_Laue_measured_fraction_max 0.989
_diffrn_reflns_limit_h_max 10
_diffrn_reflns_limit_h_min -10
_diffrn_reflns_limit_k_max 18
_diffrn_reflns_limit_k_min -18
_diffrn_reflns_limit_l_max 23
_diffrn_reflns_limit_l_min -23
_diffrn_reflns_number 55460
_diffrn_reflns_point_group_measured_fraction_full 0.982
_diffrn_reflns_point_group_measured_fraction_max 0.989
_diffrn_reflns_theta_full 24.835
_diffrn_reflns_theta_max 29.983
_diffrn_reflns_theta_min 1.996
_diffrn_source 'Elettra Synchrotron - XRD1 BL'
_exptl_absorpt_coefficient_mu 1.290
_exptl_absorpt_correction_T_max 1.261
_exptl_absorpt_correction_T_min 0.714
_exptl_absorpt_correction_type refdelf
_exptl_absorpt_process_details
;
        Parkin S,Moezzi B & Hope H, (1995) J. Appl. Cryst. 28, 53-56
        Cubic fit to sin(theta)/lambda - 24 parameters
;
_exptl_crystal_density_diffrn 1.635
_exptl_crystal_description needle
_exptl_crystal_F_000 768
_exptl_crystal_recrystallization_method 'Re-crystallisation from solvent: n-hexane/CH2Cl2'
_exptl_crystal_size_max 0.150
_exptl_crystal_size_mid 0.150
_exptl_crystal_size_min 0.150
_refine_diff_density_max 0.736
_refine_diff_density_min -0.839
_refine_diff_density_rms 0.114
_refine_ls_extinction_coef 0.0833(19)
_refine_ls_extinction_expression Fc^*^=kFc[1+0.001xFc^2^\l^3^/sin(2\q)]^-1/4^
_refine_ls_extinction_method 'SHELXL-2014/7 (Sheldrick 2014'
_refine_ls_goodness_of_fit_ref 1.092
_refine_ls_hydrogen_treatment constr
_refine_ls_matrix_type full
_refine_ls_number_parameters 182
_refine_ls_number_reflns 4667
_refine_ls_number_restraints 0
_refine_ls_restrained_S_all 1.092
_refine_ls_R_factor_all 0.0259
_refine_ls_R_factor_gt 0.0258
_refine_ls_shift/su_max 0.001
_refine_ls_shift/su_mean 0.000
_refine_ls_structure_factor_coef Fsqd
_refine_ls_weighting_details 'w=1/[\s^2^(Fo^2^)+(0.0433P)^2^+1.6574P] where P=(Fo^2^+2Fc^2^)/3'
_refine_ls_weighting_scheme calc
_refine_ls_wR_factor_gt 0.0745
_refine_ls_wR_factor_ref 0.0746
_reflns_Friedel_coverage 0.000
_reflns_number_gt 4642
_reflns_number_total 4667
_reflns_threshold_expression 'I > 2\s(I)'
_cod_data_source_file c6dt02992b2.cif
_cod_data_source_block dd9-06
_cod_depositor_comments 'Adding full bibliography for 7040532--7040535.cif.'
_cod_database_code 7040535
_shelx_shelxl_version_number 2014/7
_shelx_space_group_comment
;
The symmetry employed for this shelxl refinement is uniquely defined
by the following loop, which should always be used as a source of
symmetry information in preference to the above space-group names.
They are only intended as comments.
;
_shelx_estimated_absorpt_t_min 0.830
_shelx_estimated_absorpt_t_max 0.830

loop_
_space_group_symop_operation_xyz
'x, y, z'
'-x+1/2, y+1/2, -z+1/2'
'-x, -y, -z'
'x-1/2, -y-1/2, z-1/2'

loop_
_atom_site_label
_atom_site_type_symbol
_atom_site_fract_x
_atom_site_fract_y
_atom_site_fract_z
_atom_site_U_iso_or_equiv
_atom_site_adp_type
_atom_site_occupancy
_atom_site_site_symmetry_order
_atom_site_calc_flag
_atom_site_refinement_flags_posn
_atom_site_refinement_flags_adp
C1 C 0.0061(2) 0.15113(15) 0.20621(12) 0.0219(3) Uani 1 1 d . .
H1A H -0.1025 0.1773 0.2248 0.033 Uiso 1 1 calc R U
H1B H 0.0819 0.2097 0.1953 0.033 Uiso 1 1 calc R U
H1C H -0.0302 0.1106 0.1551 0.033 Uiso 1 1 calc R U
C10 C 0.4838(2) -0.03056(13) 0.26804(10) 0.0148(3) Uani 1 1 d . .
C11 C 0.6422(3) -0.06081(14) 0.22959(12) 0.0203(3) Uani 1 1 d . .
H11A H 0.7258 -0.1038 0.2688 0.030 Uiso 1 1 calc R U
H11B H 0.5991 -0.1003 0.1785 0.030 Uiso 1 1 calc R U
H11C H 0.7054 0.0018 0.2162 0.030 Uiso 1 1 calc R U
C12 C 0.4745(2) -0.06792(12) 0.35275(10) 0.0156(3) Uani 1 1 d . .
C13 C 0.6132(3) -0.12376(13) 0.40129(11) 0.0194(3) Uani 1 1 d . .
H13 H 0.7211 -0.1395 0.3811 0.023 Uiso 1 1 calc R U
C14 C 0.5918(3) -0.15647(13) 0.48043(11) 0.0216(3) Uani 1 1 d . .
H14 H 0.6856 -0.1939 0.5154 0.026 Uiso 1 1 calc R U
C15 C 0.4313(3) -0.13333(14) 0.50697(11) 0.0215(3) Uani 1 1 d . .
H15 H 0.4112 -0.1572 0.5595 0.026 Uiso 1 1 calc R U
C16 C 0.2993(3) -0.07455(14) 0.45559(11) 0.0191(3) Uani 1 1 d . .
H16 H 0.1908 -0.0571 0.4747 0.023 Uiso 1 1 calc R U
C2 C 0.3529(2) 0.06679(12) 0.14971(10) 0.0145(3) Uani 1 1 d . .
C3 C 0.2765(2) 0.00735(13) 0.08048(11) 0.0181(3) Uani 1 1 d . .
C4 C 0.2792(3) 0.04884(15) 0.00153(12) 0.0237(4) Uani 1 1 d . .
H4 H 0.2277 0.0105 -0.0468 0.028 Uiso 1 1 calc R U
C5 C 0.3561(3) 0.14524(16) -0.00702(12) 0.0247(4) Uani 1 1 d . .
H5 H 0.3592 0.1718 -0.0610 0.030 Uiso 1 1 calc R U
C6 C 0.4285(2) 0.20287(14) 0.06298(12) 0.0213(3) Uani 1 1 d . .
H6 H 0.4806 0.2689 0.0564 0.026 Uiso 1 1 calc R U
C7 C 0.4261(2) 0.16552(13) 0.14302(11) 0.0167(3) Uani 1 1 d . .
C8 C 0.1964(3) -0.09781(14) 0.09113(13) 0.0259(4) Uani 1 1 d . .
H8A H 0.1495 -0.1279 0.0362 0.039 Uiso 1 1 calc R U
H8B H 0.2905 -0.1433 0.1219 0.039 Uiso 1 1 calc R U
H8C H 0.0970 -0.0907 0.1222 0.039 Uiso 1 1 calc R U
C9 C 0.4967(3) 0.22914(14) 0.21940(12) 0.0225(3) Uani 1 1 d . .
H9A H 0.4834 0.1898 0.2693 0.034 Uiso 1 1 calc R U
H9B H 0.6254 0.2452 0.2213 0.034 Uiso 1 1 calc R U
H9C H 0.4274 0.2939 0.2174 0.034 Uiso 1 1 calc R U
Cl1 Cl -0.05409(6) 0.09842(4) 0.38161(3) 0.02526(11) Uani 1 1 d . .
N1 N 0.34996(19) 0.02630(11) 0.23147(9) 0.0137(2) Uani 1 1 d . .
N2 N 0.3208(2) -0.04210(11) 0.38040(9) 0.0158(3) Uani 1 1 d . .
Pd1 Pd 0.15033(2) 0.05901(2) 0.29674(2) 0.01413(7) Uani 1 1 d . .

loop_
_atom_site_aniso_label
_atom_site_aniso_U_11
_atom_site_aniso_U_22
_atom_site_aniso_U_33
_atom_site_aniso_U_23
_atom_site_aniso_U_13
_atom_site_aniso_U_12
C1 0.0206(7) 0.0241(8) 0.0224(8) 0.0096(6) 0.0071(6) 0.0088(6)
C10 0.0178(7) 0.0129(6) 0.0132(6) -0.0018(5) 0.0012(5) 0.0009(5)
C11 0.0196(8) 0.0245(8) 0.0169(7) 0.0009(6) 0.0033(6) 0.0072(6)
C12 0.0203(7) 0.0122(6) 0.0132(7) -0.0010(5) 0.0002(6) 0.0007(5)
C13 0.0246(8) 0.0152(7) 0.0168(7) -0.0002(6) -0.0001(6) 0.0037(6)
C14 0.0297(8) 0.0135(7) 0.0186(7) 0.0027(6) -0.0033(6) -0.0012(6)
C15 0.0312(9) 0.0154(7) 0.0161(7) 0.0024(6) -0.0001(6) -0.0061(6)
C16 0.0239(8) 0.0169(7) 0.0163(7) -0.0004(6) 0.0027(6) -0.0056(6)
C2 0.0149(7) 0.0151(7) 0.0132(7) 0.0013(5) 0.0017(5) 0.0028(5)
C3 0.0202(7) 0.0170(7) 0.0160(7) -0.0016(5) 0.0007(5) 0.0036(6)
C4 0.0291(9) 0.0265(9) 0.0141(7) -0.0010(6) 0.0005(6) 0.0097(7)
C5 0.0276(9) 0.0288(9) 0.0187(7) 0.0076(7) 0.0072(6) 0.0111(7)
C6 0.0200(7) 0.0200(7) 0.0253(8) 0.0078(6) 0.0077(6) 0.0049(6)
C7 0.0147(6) 0.0160(7) 0.0195(7) 0.0011(5) 0.0034(5) 0.0014(5)
C8 0.0318(9) 0.0164(8) 0.0258(9) -0.0042(6) -0.0039(7) -0.0022(7)
C9 0.0228(8) 0.0176(7) 0.0265(8) -0.0025(6) 0.0029(6) -0.0049(6)
Cl1 0.02064(19) 0.0356(2) 0.02097(19) -0.00255(16) 0.00765(15) 0.00249(16)
N1 0.0154(6) 0.0121(6) 0.0135(6) -0.0006(5) 0.0020(4) -0.0002(5)
N2 0.0193(6) 0.0126(5) 0.0148(6) -0.0003(5) 0.0017(5) -0.0021(5)
Pd1 0.01416(9) 0.01378(9) 0.01443(9) -0.00034(3) 0.00264(5) 0.00023(3)

loop_
_atom_type_symbol
_atom_type_description
_atom_type_scat_dispersion_real
_atom_type_scat_dispersion_imag
_atom_type_scat_source
C C 0.0030 0.0016 'International Tables Vol C Tables 4.2.6.8 and 6.1.1.4'
H H 0.0000 0.0000 'International Tables Vol C Tables 4.2.6.8 and 6.1.1.4'
N N 0.0059 0.0032 'International Tables Vol C Tables 4.2.6.8 and 6.1.1.4'
Cl Cl 0.1456 0.1550 'International Tables Vol C Tables 4.2.6.8 and 6.1.1.4'
Pd Pd -1.0140 0.9845 'International Tables Vol C Tables 4.2.6.8 and 6.1.1.4'

loop_
_geom_angle_atom_site_label_1
_geom_angle_atom_site_label_2
_geom_angle_atom_site_label_3
_geom_angle
Pd1 C1 H1A 109.5
Pd1 C1 H1B 109.5
H1A C1 H1B 109.5
Pd1 C1 H1C 109.5
H1A C1 H1C 109.5
H1B C1 H1C 109.5
N1 C10 C12 116.65(15)
N1 C10 C11 124.12(15)
C12 C10 C11 119.22(15)
C10 C11 H11A 109.5
C10 C11 H11B 109.5
H11A C11 H11B 109.5
C10 C11 H11C 109.5
H11A C11 H11C 109.5
H11B C11 H11C 109.5
N2 C12 C13 122.02(16)
N2 C12 C10 115.05(15)
C13 C12 C10 122.92(16)
C12 C13 C14 118.91(17)
C12 C13 H13 120.5
C14 C13 H13 120.5
C15 C14 C13 118.74(16)
C15 C14 H14 120.6
C13 C14 H14 120.6
C14 C15 C16 119.19(16)
C14 C15 H15 120.4
C16 C15 H15 120.4
N2 C16 C15 122.05(18)
N2 C16 H16 119.0
C15 C16 H16 119.0
C3 C2 C7 122.90(16)
C3 C2 N1 118.58(15)
C7 C2 N1 118.48(14)
C2 C3 C4 117.56(17)
C2 C3 C8 120.79(16)
C4 C3 C8 121.65(16)
C5 C4 C3 120.81(18)
C5 C4 H4 119.6
C3 C4 H4 119.6
C6 C5 C4 120.16(17)
C6 C5 H5 119.9
C4 C5 H5 119.9
C5 C6 C7 121.12(17)
C5 C6 H6 119.4
C7 C6 H6 119.4
C6 C7 C2 117.40(16)
C6 C7 C9 121.68(16)
C2 C7 C9 120.91(15)
C3 C8 H8A 109.5
C3 C8 H8B 109.5
H8A C8 H8B 109.5
C3 C8 H8C 109.5
H8A C8 H8C 109.5
H8B C8 H8C 109.5
C7 C9 H9A 109.5
C7 C9 H9B 109.5
H9A C9 H9B 109.5
C7 C9 H9C 109.5
H9A C9 H9C 109.5
H9B C9 H9C 109.5
C10 N1 C2 119.33(14)
C10 N1 Pd1 117.17(11)
C2 N1 Pd1 123.44(11)
C16 N2 C12 119.02(15)
C16 N2 Pd1 128.39(13)
C12 N2 Pd1 112.39(11)
N1 Pd1 C1 94.70(6)
N1 Pd1 N2 78.40(6)
C1 Pd1 N2 173.01(6)
N1 Pd1 Cl1 174.52(4)
C1 Pd1 Cl1 89.25(5)
N2 Pd1 Cl1 97.71(4)

loop_
_geom_bond_atom_site_label_1
_geom_bond_atom_site_label_2
_geom_bond_distance
C1 Pd1 2.0414(17)
C1 H1A 0.9800
C1 H1B 0.9800
C1 H1C 0.9800
C10 N1 1.294(2)
C10 C12 1.479(2)
C10 C11 1.493(2)
C11 H11A 0.9800
C11 H11B 0.9800
C11 H11C 0.9800
C12 N2 1.354(2)
C12 C13 1.385(2)
C13 C14 1.397(2)
C13 H13 0.9500
C14 C15 1.384(3)
C14 H14 0.9500
C15 C16 1.395(3)
C15 H15 0.9500
C16 N2 1.335(2)
C16 H16 0.9500
C2 C3 1.397(2)
C2 C7 1.397(2)
C2 N1 1.438(2)
C3 C4 1.400(3)
C3 C8 1.505(3)
C4 C5 1.387(3)
C4 H4 0.9500
C5 C6 1.386(3)
C5 H5 0.9500
C6 C7 1.397(2)
C6 H6 0.9500
C7 C9 1.504(2)
C8 H8A 0.9800
C8 H8B 0.9800
C8 H8C 0.9800
C9 H9A 0.9800
C9 H9B 0.9800
C9 H9C 0.9800
Cl1 Pd1 2.3049(5)
N1 Pd1 2.0352(14)
N2 Pd1 2.1319(15)

loop_
_geom_torsion_atom_site_label_1
_geom_torsion_atom_site_label_2
_geom_torsion_atom_site_label_3
_geom_torsion_atom_site_label_4
_geom_torsion
N1 C10 C12 N2 3.2(2)
C11 C10 C12 N2 -176.00(15)
N1 C10 C12 C13 -175.76(16)
C11 C10 C12 C13 5.0(2)
N2 C12 C13 C14 1.5(3)
C10 C12 C13 C14 -179.57(16)
C12 C13 C14 C15 1.0(3)
C13 C14 C15 C16 -2.7(3)
C14 C15 C16 N2 1.9(3)
C7 C2 C3 C4 1.8(3)
N1 C2 C3 C4 179.34(16)
C7 C2 C3 C8 -178.89(17)
N1 C2 C3 C8 -1.3(2)
C2 C3 C4 C5 0.3(3)
C8 C3 C4 C5 -179.01(18)
C3 C4 C5 C6 -1.3(3)
C4 C5 C6 C7 0.1(3)
C5 C6 C7 C2 1.8(3)
C5 C6 C7 C9 -177.30(17)
C3 C2 C7 C6 -2.8(2)
N1 C2 C7 C6 179.60(15)
C3 C2 C7 C9 176.32(16)
N1 C2 C7 C9 -1.3(2)
C12 C10 N1 C2 178.73(14)
C11 C10 N1 C2 -2.1(2)
C12 C10 N1 Pd1 1.57(19)
C11 C10 N1 Pd1 -179.28(13)
C3 C2 N1 C10 89.6(2)
C7 C2 N1 C10 -92.71(19)
C3 C2 N1 Pd1 -93.43(16)
C7 C2 N1 Pd1 84.26(17)
C15 C16 N2 C12 0.7(2)
C15 C16 N2 Pd1 -173.87(13)
C13 C12 N2 C16 -2.4(2)
C10 C12 N2 C16 178.61(15)
C13 C12 N2 Pd1 172.98(13)
C10 C12 N2 Pd1 -5.99(17)
